data_4334031
loop_
_publ_author_name
'Kotohiro Nomura'
'Atsushi Igarashi'
'Shohei Katao'
'Wenjuan Zhang'
'Wen-Hua Sun'

_publ_contact_author_email ktnomura@tmu.ac.jp
_publ_contact_author_fax +81-42-677-2547
_publ_contact_author_name 'Kotohiro Nomura'
_publ_contact_author_phone +81-42-677-2547
_publ_section_title
;
 Synthesis and Structural Analysis of (Imido)Vanadium(V) Complexes
 Containing Chelate (Anilido)Methyl-imine Ligands: Ligand Effect in
 Ethylene Dimerization
;
_journal_name_full 'Inorganic Chemistry'
_journal_page_first 2607
_journal_page_last 2614
_journal_paper_doi 10.1021/ic302633y
_journal_volume 52
_journal_year 2013
_chemical_formula_moiety '2(C25 H30 Cl2 N3 V), C H2 Cl2'
_chemical_formula_sum 'C25.5 H31 Cl3 N3 V'
_chemical_formula_weight 536.84
_space_group_IT_number 2
_symmetry_cell_setting triclinic
_symmetry_Int_Tables_number 2
_symmetry_space_group_name_Hall '-P 1'
_symmetry_space_group_name_H-M 'P -1'
_atom_sites_solution_hydrogens geom
_atom_sites_solution_primary direct
_atom_sites_solution_secondary difmap
_cell_angle_alpha 68.8893(7)
_cell_angle_beta 74.8665(7)
_cell_angle_gamma 80.4037(7)
_cell_formula_units_Z 4
_cell_length_a 9.47470(18)
_cell_length_b 17.3921(4)
_cell_length_c 17.9733(4)
_cell_measurement_reflns_used 19097
_cell_measurement_temperature 123
_cell_measurement_theta_max 27.49
_cell_measurement_theta_min 3.14
_cell_volume 2658.44(10)
_computing_cell_refinement 'RAPID AUTO'
_computing_data_collection 'RAPID AUTO (Rigaku, ????)'
_computing_data_reduction 'RAPID AUTO'
_computing_molecular_graphics 'CrystalStructure 4.0'
_computing_publication_material 'CrystalStructure 4.0 (Rigaku, 2010)'
_computing_structure_refinement 'SHELXL97 (Sheldrick, 2008)'
_computing_structure_solution 'Il Milione (Burla, et al., 2007)'
_diffrn_ambient_temperature 123
_diffrn_detector_area_resol_mean 10.000
_diffrn_measured_fraction_theta_full 0.995
_diffrn_measured_fraction_theta_max 0.995
_diffrn_measurement_device_type 'Rigaku R-AXIS RAPID'
_diffrn_measurement_method \w
_diffrn_radiation_type 'Mo K\a'
_diffrn_radiation_wavelength 0.71075
_diffrn_reflns_av_R_equivalents 0.0379
_diffrn_reflns_limit_h_max 11
_diffrn_reflns_limit_h_min -12
_diffrn_reflns_limit_k_max 22
_diffrn_reflns_limit_k_min -22
_diffrn_reflns_limit_l_max 23
_diffrn_reflns_limit_l_min -23
_diffrn_reflns_number 26683
_diffrn_reflns_theta_full 27.49
_diffrn_reflns_theta_max 27.48
_diffrn_standards_number 0
_exptl_absorpt_coefficient_mu 0.692
_exptl_absorpt_correction_T_max 0.986
_exptl_absorpt_correction_T_min 0.751
_exptl_absorpt_correction_type multi-scan
_exptl_absorpt_process_details 'ABSCOR (Rigaku, 1995)'
_exptl_crystal_colour yellow
_exptl_crystal_density_diffrn 1.341
_exptl_crystal_description platelet
_exptl_crystal_F_000 1116.00
_exptl_crystal_size_max 0.120
_exptl_crystal_size_mid 0.080
_exptl_crystal_size_min 0.020
_refine_diff_density_max 0.480
_refine_diff_density_min -0.370
_refine_ls_extinction_method none
_refine_ls_goodness_of_fit_ref 1.046
_refine_ls_hydrogen_treatment constr
_refine_ls_number_parameters 596
_refine_ls_number_reflns 12147
_refine_ls_number_restraints 0
_refine_ls_R_factor_gt 0.0407
_refine_ls_shift/su_max 0.001
_refine_ls_structure_factor_coef Fsqd
_refine_ls_weighting_details 'w = 1/[\s^2^(Fo^2^)+(0.0362P)^2^+1.4882P] where P=(Fo^2^+2Fc^2^)/3'
_refine_ls_weighting_scheme calc
_refine_ls_wR_factor_ref 0.0969
_reflns_number_gt 9243
_reflns_number_total 12147
_reflns_threshold_expression F^2^>2.0\s(F^2^)
_cod_data_source_file ic302633y_si_003_1.cif
_cod_data_source_block VCl2(NAd)(PyiPr)
_cod_original_cell_volume 2658.43(10)
_cod_database_code 4334031

loop_
_symmetry_equiv_pos_site_id
_symmetry_equiv_pos_as_xyz
1 +X,+Y,+Z
2 -X,-Y,-Z

loop_
_atom_site_label
_atom_site_type_symbol
_atom_site_fract_x
_atom_site_fract_y
_atom_site_fract_z
_atom_site_U_iso_or_equiv
_atom_site_adp_type
_atom_site_occupancy
_atom_site_symmetry_multiplicity
_atom_site_calc_flag
_atom_site_refinement_flags
V1 V 0.36485(4) 0.71911(2) 0.21528(2) 0.01642(8) Uani 1.0 2 d .
V2 V 0.74898(4) 0.32111(2) 0.19237(2) 0.01803(9) Uani 1.0 2 d .
Cl1 Cl 0.34580(6) 0.64039(3) 0.14229(3) 0.02665(12) Uani 1.0 2 d .
Cl2 Cl 0.40593(6) 0.66356(3) 0.34339(3) 0.02577(12) Uani 1.0 2 d .
Cl3 Cl 0.66324(6) 0.45091(3) 0.12598(3) 0.02753(13) Uani 1.0 2 d .
Cl4 Cl 0.89696(6) 0.23938(4) 0.12518(4) 0.03043(14) Uani 1.0 2 d .
Cl5 Cl -0.06879(8) 0.76288(5) 0.49780(5) 0.05135(19) Uani 1.0 2 d .
Cl6 Cl 0.04467(10) 0.59126(5) 0.52625(4) 0.0527(2) Uani 1.0 2 d .
N1 N 0.18486(19) 0.74532(11) 0.23962(11) 0.0190(4) Uani 1.0 2 d .
N2 N 0.60169(19) 0.69233(10) 0.17439(11) 0.0191(4) Uani 1.0 2 d .
N3 N 0.42579(18) 0.82451(10) 0.15858(10) 0.0169(4) Uani 1.0 2 d .
N4 N 0.59206(19) 0.27843(11) 0.21281(11) 0.0214(4) Uani 1.0 2 d .
N5 N 0.95167(19) 0.37884(11) 0.17308(11) 0.0190(4) Uani 1.0 2 d .
N6 N 0.76474(18) 0.29791(10) 0.29928(10) 0.0173(4) Uani 1.0 2 d .
C1 C 0.0342(3) 0.75785(13) 0.25981(13) 0.0192(5) Uani 1.0 2 d .
C2 C -0.0503(3) 0.68850(14) 0.29761(13) 0.0230(5) Uani 1.0 2 d .
C3 C -0.2016(3) 0.70399(16) 0.31890(14) 0.0291(6) Uani 1.0 2 d .
C4 C -0.2683(3) 0.78366(16) 0.30370(15) 0.0298(6) Uani 1.0 2 d .
C5 C -0.1844(3) 0.85095(16) 0.26609(15) 0.0295(6) Uani 1.0 2 d .
C6 C -0.0336(3) 0.83888(14) 0.24397(14) 0.0242(5) Uani 1.0 2 d .
C7 C 0.0209(3) 0.60242(14) 0.31314(16) 0.0301(6) Uani 1.0 2 d .
C8 C 0.6778(3) 0.61762(14) 0.18726(15) 0.0265(5) Uani 1.0 2 d .
C9 C 0.8261(3) 0.60853(15) 0.15612(16) 0.0300(6) Uani 1.0 2 d .
C10 C 0.8998(3) 0.67871(15) 0.10955(16) 0.0303(6) Uani 1.0 2 d .
C11 C 0.8228(3) 0.75512(14) 0.09539(14) 0.0260(5) Uani 1.0 2 d .
C12 C 0.6731(3) 0.76008(13) 0.12944(13) 0.0196(5) Uani 1.0 2 d .
C13 C 0.5802(3) 0.83938(13) 0.11896(13) 0.0204(5) Uani 1.0 2 d .
C14 C 0.3332(2) 0.90062(12) 0.14283(13) 0.0169(4) Uani 1.0 2 d .
C15 C 0.3006(3) 0.94426(13) 0.19849(13) 0.0197(5) Uani 1.0 2 d .
C16 C 0.2101(3) 1.01705(13) 0.18089(14) 0.0246(5) Uani 1.0 2 d .
C17 C 0.1556(3) 1.04697(14) 0.11072(15) 0.0274(5) Uani 1.0 2 d .
C18 C 0.1897(3) 1.00348(13) 0.05622(14) 0.0247(5) Uani 1.0 2 d .
C19 C 0.2789(3) 0.92943(12) 0.07131(13) 0.0188(5) Uani 1.0 2 d .
C20 C 0.3553(3) 0.91230(13) 0.27741(13) 0.0231(5) Uani 1.0 2 d .
C21 C 0.2289(3) 0.88489(18) 0.35122(15) 0.0386(7) Uani 1.0 2 d .
C22 C 0.4379(3) 0.97590(15) 0.28595(15) 0.0324(6) Uani 1.0 2 d .
C23 C 0.3056(3) 0.87988(13) 0.01383(13) 0.0225(5) Uani 1.0 2 d .
C24 C 0.1636(3) 0.84410(15) 0.02133(15) 0.0291(6) Uani 1.0 2 d .
C25 C 0.3678(3) 0.92994(16) -0.07497(15) 0.0354(6) Uani 1.0 2 d .
C26 C 0.4577(3) 0.25013(14) 0.22278(14) 0.0240(5) Uani 1.0 2 d .
C27 C 0.4056(3) 0.26115(15) 0.15251(15) 0.0275(5) Uani 1.0 2 d .
C28 C 0.2695(3) 0.23266(15) 0.16526(16) 0.0294(6) Uani 1.0 2 d .
C29 C 0.1876(3) 0.19618(15) 0.24224(17) 0.0319(6) Uani 1.0 2 d .
C30 C 0.2401(3) 0.18517(15) 0.31086(16) 0.0307(6) Uani 1.0 2 d .
C31 C 0.3748(3) 0.21205(14) 0.30165(14) 0.0259(5) Uani 1.0 2 d .
C32 C 0.4927(3) 0.30237(17) 0.06883(15) 0.0330(6) Uani 1.0 2 d .
C33 C 1.0389(3) 0.41882(14) 0.10176(14) 0.0251(5) Uani 1.0 2 d .
C34 C 1.1628(3) 0.45353(15) 0.09759(15) 0.0289(5) Uani 1.0 2 d .
C35 C 1.1980(3) 0.44690(14) 0.17010(15) 0.0277(5) Uani 1.0 2 d .
C36 C 1.1093(3) 0.40572(14) 0.24352(14) 0.0241(5) Uani 1.0 2 d .
C37 C 0.9865(3) 0.37220(13) 0.24279(13) 0.0193(5) Uani 1.0 2 d .
C38 C 0.8851(3) 0.32522(13) 0.31872(13) 0.0205(5) Uani 1.0 2 d .
C39 C 0.6622(3) 0.25545(13) 0.37154(12) 0.0184(5) Uani 1.0 2 d .
C40 C 0.6762(3) 0.16861(13) 0.40375(13) 0.0213(5) Uani 1.0 2 d .
C41 C 0.5718(3) 0.12943(14) 0.47222(14) 0.0258(5) Uani 1.0 2 d .
C42 C 0.4586(3) 0.17465(15) 0.50905(14) 0.0280(5) Uani 1.0 2 d .
C43 C 0.4491(3) 0.26017(15) 0.47773(13) 0.0256(5) Uani 1.0 2 d .
C44 C 0.5501(3) 0.30250(13) 0.40902(13) 0.0198(5) Uani 1.0 2 d .
C45 C 0.7990(3) 0.11710(14) 0.36569(15) 0.0271(5) Uani 1.0 2 d .
C46 C 0.7411(3) 0.06311(17) 0.33082(19) 0.0418(7) Uani 1.0 2 d .
C47 C 0.8927(3) 0.06435(17) 0.42702(18) 0.0405(7) Uani 1.0 2 d .
C48 C 0.5314(3) 0.39605(13) 0.37465(13) 0.0221(5) Uani 1.0 2 d .
C49 C 0.3916(3) 0.42466(15) 0.34080(15) 0.0313(6) Uani 1.0 2 d .
C50 C 0.5300(4) 0.43591(16) 0.43827(16) 0.0376(7) Uani 1.0 2 d .
C51 C 0.0808(3) 0.69557(16) 0.47272(15) 0.0349(6) Uani 1.0 2 d .
H1 H -0.2610 0.6586 0.3446 0.0349 Uiso 1.0 2 calc R
H2 H -0.3720 0.7922 0.3191 0.0358 Uiso 1.0 2 calc R
H3 H -0.2306 0.9055 0.2555 0.0353 Uiso 1.0 2 calc R
H4 H 0.0241 0.8850 0.2182 0.0290 Uiso 1.0 2 calc R
H5 H 0.0873 0.5921 0.3499 0.0361 Uiso 1.0 2 calc R
H6 H 0.0766 0.5958 0.2613 0.0361 Uiso 1.0 2 calc R
H7 H -0.0547 0.5629 0.3384 0.0361 Uiso 1.0 2 calc R
H8 H 0.6272 0.5695 0.2190 0.0318 Uiso 1.0 2 calc R
H9 H 0.8771 0.5552 0.1664 0.0359 Uiso 1.0 2 calc R
H10 H 1.0024 0.6741 0.0877 0.0364 Uiso 1.0 2 calc R
H11 H 0.8711 0.8038 0.0628 0.0312 Uiso 1.0 2 calc R
H12 H 0.6155 0.8735 0.1431 0.0245 Uiso 1.0 2 calc R
H13 H 0.5883 0.8703 0.0600 0.0245 Uiso 1.0 2 calc R
H14 H 0.1850 1.0470 0.2181 0.0295 Uiso 1.0 2 calc R
H15 H 0.0949 1.0973 0.0998 0.0329 Uiso 1.0 2 calc R
H16 H 0.1519 1.0243 0.0080 0.0296 Uiso 1.0 2 calc R
H17 H 0.4252 0.8627 0.2762 0.0277 Uiso 1.0 2 calc R
H18 H 0.1774 0.8440 0.3448 0.0464 Uiso 1.0 2 calc R
H19 H 0.1605 0.9329 0.3552 0.0464 Uiso 1.0 2 calc R
H20 H 0.2675 0.8602 0.4010 0.0464 Uiso 1.0 2 calc R
H21 H 0.3715 1.0251 0.2881 0.0389 Uiso 1.0 2 calc R
H22 H 0.5205 0.9915 0.2389 0.0389 Uiso 1.0 2 calc R
H23 H 0.4748 0.9520 0.3363 0.0389 Uiso 1.0 2 calc R
H24 H 0.3790 0.8325 0.0316 0.0269 Uiso 1.0 2 calc R
H25 H 0.1835 0.8077 -0.0117 0.0350 Uiso 1.0 2 calc R
H26 H 0.0911 0.8893 0.0018 0.0350 Uiso 1.0 2 calc R
H27 H 0.1252 0.8124 0.0787 0.0350 Uiso 1.0 2 calc R
H28 H 0.2969 0.9762 -0.0945 0.0425 Uiso 1.0 2 calc R
H29 H 0.3868 0.8944 -0.1088 0.0425 Uiso 1.0 2 calc R
H30 H 0.4596 0.9514 -0.0787 0.0425 Uiso 1.0 2 calc R
H31 H 0.2319 0.2386 0.1192 0.0353 Uiso 1.0 2 calc R
H32 H 0.0944 0.1784 0.2485 0.0383 Uiso 1.0 2 calc R
H33 H 0.1837 0.1593 0.3639 0.0368 Uiso 1.0 2 calc R
H34 H 0.4114 0.2049 0.3484 0.0311 Uiso 1.0 2 calc R
H35 H 0.5914 0.2742 0.0621 0.0396 Uiso 1.0 2 calc R
H36 H 0.4996 0.3603 0.0615 0.0396 Uiso 1.0 2 calc R
H37 H 0.4441 0.2997 0.0280 0.0396 Uiso 1.0 2 calc R
H38 H 1.0143 0.4234 0.0523 0.0301 Uiso 1.0 2 calc R
H39 H 1.2227 0.4813 0.0463 0.0346 Uiso 1.0 2 calc R
H40 H 1.2822 0.4705 0.1691 0.0332 Uiso 1.0 2 calc R
H41 H 1.1317 0.4003 0.2938 0.0289 Uiso 1.0 2 calc R
H42 H 0.9405 0.2764 0.3505 0.0246 Uiso 1.0 2 calc R
H43 H 0.8441 0.3608 0.3529 0.0246 Uiso 1.0 2 calc R
H44 H 0.5781 0.0708 0.4941 0.0310 Uiso 1.0 2 calc R
H45 H 0.3881 0.1470 0.5555 0.0335 Uiso 1.0 2 calc R
H46 H 0.3720 0.2907 0.5036 0.0308 Uiso 1.0 2 calc R
H47 H 0.8639 0.1562 0.3192 0.0325 Uiso 1.0 2 calc R
H48 H 0.8237 0.0321 0.3056 0.0502 Uiso 1.0 2 calc R
H49 H 0.6864 0.0984 0.2896 0.0502 Uiso 1.0 2 calc R
H50 H 0.6761 0.0244 0.3750 0.0502 Uiso 1.0 2 calc R
H51 H 0.9784 0.0374 0.3991 0.0486 Uiso 1.0 2 calc R
H52 H 0.8343 0.0222 0.4711 0.0486 Uiso 1.0 2 calc R
H53 H 0.9253 0.0998 0.4500 0.0486 Uiso 1.0 2 calc R
H54 H 0.6170 0.4150 0.3283 0.0265 Uiso 1.0 2 calc R
H55 H 0.3058 0.4071 0.3853 0.0375 Uiso 1.0 2 calc R
H56 H 0.3959 0.4000 0.2990 0.0375 Uiso 1.0 2 calc R
H57 H 0.3839 0.4851 0.3165 0.0375 Uiso 1.0 2 calc R
H58 H 0.4441 0.4204 0.4833 0.0451 Uiso 1.0 2 calc R
H59 H 0.5253 0.4962 0.4127 0.0451 Uiso 1.0 2 calc R
H60 H 0.6195 0.4166 0.4595 0.0451 Uiso 1.0 2 calc R
H61 H 0.1683 0.7071 0.4862 0.0419 Uiso 1.0 2 calc R
H62 H 0.1026 0.7055 0.4132 0.0419 Uiso 1.0 2 calc R

loop_
_atom_site_aniso_label
_atom_site_aniso_U_11
_atom_site_aniso_U_22
_atom_site_aniso_U_33
_atom_site_aniso_U_12
_atom_site_aniso_U_13
_atom_site_aniso_U_23
V1 0.01545(17) 0.01290(17) 0.01847(18) -0.00091(13) -0.00176(14) -0.00382(14)
V2 0.01751(18) 0.02097(19) 0.01668(18) -0.00204(15) -0.00398(14) -0.00713(15)
Cl1 0.0290(3) 0.0246(3) 0.0294(3) -0.0057(3) -0.0029(3) -0.0134(3)
Cl2 0.0240(3) 0.0270(3) 0.0199(3) 0.0011(3) -0.0040(2) -0.0022(3)
Cl3 0.0283(3) 0.0242(3) 0.0282(3) 0.0004(3) -0.0102(3) -0.0048(3)
Cl4 0.0254(3) 0.0395(4) 0.0366(4) 0.0025(3) -0.0072(3) -0.0266(3)
Cl5 0.0317(4) 0.0673(5) 0.0542(5) 0.0048(4) -0.0035(4) -0.0271(4)
Cl6 0.0752(6) 0.0443(5) 0.0348(4) -0.0237(4) -0.0071(4) -0.0040(4)
N1 0.0180(9) 0.0169(9) 0.0194(9) -0.0022(7) -0.0033(8) -0.0028(8)
N2 0.0184(9) 0.0150(9) 0.0221(10) 0.0006(7) -0.0011(8) -0.0074(8)
N3 0.0170(9) 0.0138(9) 0.0185(9) 0.0014(7) -0.0032(7) -0.0055(7)
N4 0.0211(9) 0.0221(10) 0.0216(10) 0.0006(8) -0.0058(8) -0.0080(8)
N5 0.0184(9) 0.0195(9) 0.0192(9) -0.0009(8) -0.0033(8) -0.0073(8)
N6 0.0161(9) 0.0184(9) 0.0181(9) -0.0011(7) -0.0038(7) -0.0069(8)
C1 0.0166(10) 0.0229(11) 0.0188(11) -0.0014(9) -0.0046(9) -0.0074(9)
C2 0.0205(11) 0.0282(12) 0.0180(11) -0.0049(10) -0.0028(9) -0.0048(10)
C3 0.0220(12) 0.0388(14) 0.0249(12) -0.0098(11) -0.0010(10) -0.0085(11)
C4 0.0178(11) 0.0454(15) 0.0284(13) 0.0024(11) -0.0039(10) -0.0177(12)
C5 0.0229(12) 0.0342(14) 0.0321(14) 0.0080(11) -0.0085(11) -0.0149(11)
C6 0.0217(11) 0.0241(12) 0.0268(12) 0.0006(10) -0.0054(10) -0.0096(10)
C7 0.0259(12) 0.0237(12) 0.0355(14) -0.0075(10) -0.0050(11) -0.0023(11)
C8 0.0234(12) 0.0184(11) 0.0334(13) -0.0004(10) -0.0017(10) -0.0073(10)
C9 0.0218(12) 0.0230(12) 0.0424(15) 0.0043(10) -0.0036(11) -0.0128(11)
C10 0.0177(11) 0.0308(13) 0.0381(14) 0.0010(10) 0.0012(10) -0.0126(12)
C11 0.0173(11) 0.0227(12) 0.0320(13) -0.0031(9) 0.0001(10) -0.0053(10)
C12 0.0180(10) 0.0189(11) 0.0210(11) -0.0012(9) -0.0043(9) -0.0059(9)
C13 0.0164(10) 0.0193(11) 0.0231(11) -0.0053(9) -0.0016(9) -0.0045(9)
C14 0.0144(10) 0.0128(10) 0.0216(11) -0.0031(8) -0.0035(9) -0.0032(9)
C15 0.0192(11) 0.0178(11) 0.0218(11) -0.0021(9) -0.0043(9) -0.0060(9)
C16 0.0257(12) 0.0193(11) 0.0319(13) 0.0020(10) -0.0064(10) -0.0135(10)
C17 0.0262(12) 0.0182(11) 0.0368(14) 0.0061(10) -0.0112(11) -0.0083(10)
C18 0.0272(12) 0.0192(11) 0.0266(12) 0.0006(10) -0.0114(10) -0.0037(10)
C19 0.0189(10) 0.0144(10) 0.0219(11) -0.0019(9) -0.0037(9) -0.0048(9)
C20 0.0271(12) 0.0199(11) 0.0233(12) 0.0026(10) -0.0070(10) -0.0093(10)
C21 0.0403(15) 0.0491(17) 0.0246(13) -0.0170(13) -0.0044(12) -0.0060(12)
C22 0.0368(14) 0.0319(14) 0.0307(14) -0.0077(12) -0.0127(12) -0.0072(11)
C23 0.0247(11) 0.0203(11) 0.0218(11) -0.0006(9) -0.0077(9) -0.0049(9)
C24 0.0312(13) 0.0288(13) 0.0331(14) -0.0041(11) -0.0120(11) -0.0126(11)
C25 0.0502(16) 0.0279(13) 0.0244(13) -0.0069(12) -0.0019(12) -0.0070(11)
C26 0.0200(11) 0.0217(12) 0.0323(13) 0.0017(9) -0.0059(10) -0.0127(10)
C27 0.0251(12) 0.0282(13) 0.0327(14) 0.0029(10) -0.0078(11) -0.0155(11)
C28 0.0223(12) 0.0309(13) 0.0453(15) 0.0040(10) -0.0131(11) -0.0236(12)
C29 0.0204(12) 0.0282(13) 0.0540(17) 0.0005(10) -0.0090(12) -0.0222(13)
C30 0.0229(12) 0.0270(13) 0.0408(15) -0.0036(10) 0.0004(11) -0.0142(12)
C31 0.0258(12) 0.0255(12) 0.0268(13) 0.0002(10) -0.0057(10) -0.0101(10)
C32 0.0291(13) 0.0468(16) 0.0275(13) -0.0048(12) -0.0069(11) -0.0163(12)
C33 0.0237(12) 0.0261(12) 0.0227(12) -0.0008(10) -0.0035(10) -0.0065(10)
C34 0.0226(12) 0.0272(13) 0.0291(13) -0.0045(10) 0.0015(10) -0.0042(11)
C35 0.0229(12) 0.0243(12) 0.0365(14) -0.0068(10) -0.0045(10) -0.0101(11)
C36 0.0224(11) 0.0231(12) 0.0289(13) -0.0023(10) -0.0083(10) -0.0092(10)
C37 0.0181(10) 0.0170(11) 0.0225(11) -0.0001(9) -0.0038(9) -0.0072(9)
C38 0.0196(11) 0.0240(12) 0.0196(11) -0.0023(9) -0.0066(9) -0.0075(9)
C39 0.0182(10) 0.0218(11) 0.0166(10) -0.0026(9) -0.0059(9) -0.0061(9)
C40 0.0211(11) 0.0208(11) 0.0229(11) 0.0002(9) -0.0078(9) -0.0072(9)
C41 0.0280(12) 0.0193(11) 0.0262(12) -0.0034(10) -0.0077(10) -0.0012(10)
C42 0.0260(12) 0.0317(13) 0.0204(12) -0.0054(11) -0.0016(10) -0.0030(10)
C43 0.0228(11) 0.0316(13) 0.0200(11) 0.0012(10) -0.0013(9) -0.0094(10)
C44 0.0200(11) 0.0233(11) 0.0170(11) -0.0022(9) -0.0057(9) -0.0062(9)
C45 0.0299(13) 0.0204(12) 0.0299(13) 0.0004(10) -0.0069(10) -0.0080(10)
C46 0.0421(16) 0.0369(15) 0.0556(19) 0.0022(13) -0.0091(14) -0.0296(14)
C47 0.0331(14) 0.0357(15) 0.0496(18) 0.0087(12) -0.0139(13) -0.0120(13)
C48 0.0224(11) 0.0204(11) 0.0229(12) 0.0034(9) -0.0055(9) -0.0085(10)
C49 0.0307(13) 0.0277(13) 0.0331(14) 0.0026(11) -0.0123(11) -0.0057(11)
C50 0.0559(18) 0.0272(13) 0.0358(15) 0.0059(13) -0.0188(13) -0.0157(12)
C51 0.0340(14) 0.0394(15) 0.0255(13) -0.0060(12) -0.0011(11) -0.0064(12)

loop_
_atom_type_symbol
_atom_type_description
_atom_type_scat_dispersion_real
_atom_type_scat_dispersion_imag
_atom_type_scat_source
C C 0.0033 0.0016
;
International Tables for Crystallography
(1992, Vol. C, Tables 4.2.6.8 and 6.1.1.4)
;
H H 0.0000 0.0000
;
International Tables for Crystallography
(1992, Vol. C, Table 6.1.1.4)
;
N N 0.0061 0.0033
;
International Tables for Crystallography
(1992, Vol. C, Tables 4.2.6.8 and 6.1.1.4)
;
Cl Cl 0.1484 0.1585
;
International Tables for Crystallography
(1992, Vol. C, Tables 4.2.6.8 and 6.1.1.4)
;
V V 0.3005 0.5294
;
International Tables for Crystallography
(1992, Vol. C, Tables 4.2.6.8 and 6.1.1.4)
;

loop_
_geom_angle_atom_site_label_1
_geom_angle_atom_site_label_2
_geom_angle_atom_site_label_3
_geom_angle
_geom_angle_publ_flag
Cl1 V1 Cl2 122.42(3) yes
Cl1 V1 N1 95.79(9) yes
Cl1 V1 N2 83.69(7) yes
Cl1 V1 N3 118.12(7) yes
Cl2 V1 N1 98.31(7) yes
Cl2 V1 N2 85.58(6) yes
Cl2 V1 N3 114.63(7) yes
N1 V1 N2 175.65(7) yes
N1 V1 N3 97.99(8) yes
N2 V1 N3 78.53(7) yes
Cl3 V2 Cl4 122.24(3) yes
Cl3 V2 N4 95.50(6) yes
Cl3 V2 N5 84.61(5) yes
Cl3 V2 N6 117.34(6) yes
Cl4 V2 N4 98.46(8) yes
Cl4 V2 N5 84.58(6) yes
Cl4 V2 N6 115.62(6) yes
N4 V2 N5 176.28(10) yes
N4 V2 N6 98.05(9) yes
N5 V2 N6 78.64(8) yes
V1 N1 C1 173.26(19) yes
V1 N2 C8 127.73(14) yes
V1 N2 C12 113.47(13) yes
C8 N2 C12 118.77(18) yes
V1 N3 C13 122.27(13) yes
V1 N3 C14 126.45(13) yes
C13 N3 C14 111.19(15) yes
V2 N4 C26 173.81(15) yes
V2 N5 C33 127.96(19) yes
V2 N5 C37 113.32(13) yes
C33 N5 C37 118.7(3) yes
V2 N6 C38 122.09(12) yes
V2 N6 C39 125.74(17) yes
C38 N6 C39 112.12(18) yes
N1 C1 C2 119.15(19) yes
N1 C1 C6 119.9(2) yes
C2 C1 C6 120.92(19) yes
C1 C2 C3 117.2(2) yes
C1 C2 C7 121.14(19) yes
C3 C2 C7 121.7(3) yes
C2 C3 C4 121.9(3) yes
C3 C4 C5 120.2(2) yes
C4 C5 C6 120.1(3) yes
C1 C6 C5 119.6(3) yes
N2 C8 C9 122.4(2) yes
C8 C9 C10 118.7(3) yes
C9 C10 C11 119.3(2) yes
C10 C11 C12 119.1(2) yes
N2 C12 C11 121.69(19) yes
N2 C12 C13 114.82(17) yes
C11 C12 C13 123.49(19) yes
N3 C13 C12 110.87(17) yes
N3 C14 C15 119.8(2) yes
N3 C14 C19 118.4(3) yes
C15 C14 C19 121.83(18) yes
C14 C15 C16 117.6(3) yes
C14 C15 C20 122.23(18) yes
C16 C15 C20 120.1(3) yes
C15 C16 C17 121.7(3) yes
C16 C17 C18 119.9(2) yes
C17 C18 C19 120.8(3) yes
C14 C19 C18 118.1(3) yes
C14 C19 C23 122.00(18) yes
C18 C19 C23 119.8(3) yes
C15 C20 C21 110.8(2) yes
C15 C20 C22 112.18(18) yes
C21 C20 C22 110.6(3) yes
C19 C23 C24 109.75(19) yes
C19 C23 C25 113.0(2) yes
C24 C23 C25 110.7(3) yes
N4 C26 C27 118.72(19) yes
N4 C26 C31 120.3(3) yes
C27 C26 C31 121.0(3) yes
C26 C27 C28 116.9(2) yes
C26 C27 C32 121.1(3) yes
C28 C27 C32 122.0(3) yes
C27 C28 C29 122.2(3) yes
C28 C29 C30 120.5(3) yes
C29 C30 C31 119.7(2) yes
C26 C31 C30 119.7(3) yes
N5 C33 C34 122.6(3) yes
C33 C34 C35 118.5(2) yes
C34 C35 C36 119.3(3) yes
C35 C36 C37 118.9(3) yes
N5 C37 C36 122.05(18) yes
N5 C37 C38 114.8(2) yes
C36 C37 C38 123.1(3) yes
N6 C38 C37 111.1(2) yes
N6 C39 C40 119.81(18) yes
N6 C39 C44 118.73(18) yes
C40 C39 C44 121.46(17) yes
C39 C40 C41 118.2(2) yes
C39 C40 C45 122.15(17) yes
C41 C40 C45 119.63(19) yes
C40 C41 C42 121.2(2) yes
C41 C42 C43 119.73(19) yes
C42 C43 C44 121.4(2) yes
C39 C44 C43 117.9(2) yes
C39 C44 C48 122.40(17) yes
C43 C44 C48 119.6(2) yes
C40 C45 C46 112.0(3) yes
C40 C45 C47 111.1(3) yes
C46 C45 C47 110.9(3) yes
C44 C48 C49 110.7(3) yes
C44 C48 C50 111.86(19) yes
C49 C48 C50 110.6(2) yes
Cl5 C51 Cl6 111.37(13) yes
C2 C3 H1 119.039 no
C4 C3 H1 119.029 no
C3 C4 H2 119.888 no
C5 C4 H2 119.884 no
C4 C5 H3 119.959 no
C6 C5 H3 119.949 no
C1 C6 H4 120.189 no
C5 C6 H4 120.186 no
C2 C7 H5 109.481 no
C2 C7 H6 109.469 no
C2 C7 H7 109.469 no
H5 C7 H6 109.480 no
H5 C7 H7 109.464 no
H6 C7 H7 109.464 no
N2 C8 H8 118.801 no
C9 C8 H8 118.791 no
C8 C9 H9 120.623 no
C10 C9 H9 120.636 no
C9 C10 H10 120.356 no
C11 C10 H10 120.380 no
C10 C11 H11 120.443 no
C12 C11 H11 120.442 no
N3 C13 H12 109.471 no
N3 C13 H13 109.466 no
C12 C13 H12 109.472 no
C12 C13 H13 109.465 no
H12 C13 H13 108.049 no
C15 C16 H14 119.137 no
C17 C16 H14 119.152 no
C16 C17 H15 120.048 no
C18 C17 H15 120.064 no
C17 C18 H16 119.582 no
C19 C18 H16 119.596 no
C15 C20 H17 107.688 no
C21 C20 H17 107.699 no
C22 C20 H17 107.708 no
C20 C21 H18 109.476 no
C20 C21 H19 109.474 no
C20 C21 H20 109.467 no
H18 C21 H19 109.471 no
H18 C21 H20 109.469 no
H19 C21 H20 109.471 no
C20 C22 H21 109.469 no
C20 C22 H22 109.474 no
C20 C22 H23 109.475 no
H21 C22 H22 109.472 no
H21 C22 H23 109.466 no
H22 C22 H23 109.471 no
C19 C23 H24 107.727 no
C24 C23 H24 107.733 no
C25 C23 H24 107.731 no
C23 C24 H25 109.469 no
C23 C24 H26 109.479 no
C23 C24 H27 109.473 no
H25 C24 H26 109.463 no
H25 C24 H27 109.467 no
H26 C24 H27 109.477 no
C23 C25 H28 109.474 no
C23 C25 H29 109.469 no
C23 C25 H30 109.477 no
H28 C25 H29 109.467 no
H28 C25 H30 109.470 no
H29 C25 H30 109.472 no
C27 C28 H31 118.882 no
C29 C28 H31 118.878 no
C28 C29 H32 119.773 no
C30 C29 H32 119.770 no
C29 C30 H33 120.173 no
C31 C30 H33 120.168 no
C26 C31 H34 120.121 no
C30 C31 H34 120.136 no
C27 C32 H35 109.474 no
C27 C32 H36 109.476 no
C27 C32 H37 109.474 no
H35 C32 H36 109.469 no
H35 C32 H37 109.467 no
H36 C32 H37 109.467 no
N5 C33 H38 118.718 no
C34 C33 H38 118.721 no
C33 C34 H39 120.758 no
C35 C34 H39 120.772 no
C34 C35 H40 120.346 no
C36 C35 H40 120.358 no
C35 C36 H41 120.546 no
C37 C36 H41 120.545 no
N6 C38 H42 109.418 no
N6 C38 H43 109.417 no
C37 C38 H42 109.415 no
C37 C38 H43 109.406 no
H42 C38 H43 108.012 no
C40 C41 H44 119.413 no
C42 C41 H44 119.416 no
C41 C42 H45 120.129 no
C43 C42 H45 120.136 no
C42 C43 H46 119.270 no
C44 C43 H46 119.287 no
C40 C45 H47 107.535 no
C46 C45 H47 107.544 no
C47 C45 H47 107.532 no
C45 C46 H48 109.472 no
C45 C46 H49 109.469 no
C45 C46 H50 109.472 no
H48 C46 H49 109.470 no
H48 C46 H50 109.473 no
H49 C46 H50 109.473 no
C45 C47 H51 109.466 no
C45 C47 H52 109.470 no
C45 C47 H53 109.474 no
H51 C47 H52 109.463 no
H51 C47 H53 109.467 no
H52 C47 H53 109.486 no
C44 C48 H54 107.856 no
C49 C48 H54 107.852 no
C50 C48 H54 107.842 no
C48 C49 H55 109.476 no
C48 C49 H56 109.475 no
C48 C49 H57 109.472 no
H55 C49 H56 109.464 no
H55 C49 H57 109.468 no
H56 C49 H57 109.472 no
C48 C50 H58 109.467 no
C48 C50 H59 109.468 no
C48 C50 H60 109.470 no
H58 C50 H59 109.477 no
H58 C50 H60 109.468 no
H59 C50 H60 109.478 no
Cl5 C51 H61 109.350 no
Cl5 C51 H62 109.356 no
Cl6 C51 H61 109.349 no
Cl6 C51 H62 109.362 no
H61 C51 H62 107.984 no

loop_
_geom_bond_atom_site_label_1
_geom_bond_atom_site_label_2
_geom_bond_distance
_geom_bond_publ_flag
V1 Cl1 2.2645(8) yes
V1 Cl2 2.2642(7) yes
V1 N1 1.6740(18) yes
V1 N2 2.1976(17) yes
V1 N3 1.8526(17) yes
V2 Cl3 2.2659(6) yes
V2 Cl4 2.2655(8) yes
V2 N4 1.668(2) yes
V2 N5 2.205(2) yes
V2 N6 1.8570(19) yes
Cl5 C51 1.754(3) yes
Cl6 C51 1.764(3) yes
N1 C1 1.379(3) yes
N2 C8 1.349(3) yes
N2 C12 1.339(3) yes
N3 C13 1.471(3) yes
N3 C14 1.441(3) yes
N4 C26 1.386(4) yes
N5 C33 1.344(3) yes
N5 C37 1.338(4) yes
N6 C38 1.468(4) yes
N6 C39 1.437(3) yes
C1 C2 1.416(4) yes
C1 C6 1.409(3) yes
C2 C3 1.391(3) yes
C2 C7 1.495(4) yes
C3 C4 1.386(4) yes
C4 C5 1.385(4) yes
C5 C6 1.381(3) yes
C8 C9 1.375(3) yes
C9 C10 1.386(4) yes
C10 C11 1.376(4) yes
C11 C12 1.392(3) yes
C12 C13 1.486(3) yes
C14 C15 1.407(4) yes
C14 C19 1.401(4) yes
C15 C16 1.389(3) yes
C15 C20 1.520(4) yes
C16 C17 1.380(4) yes
C17 C18 1.387(4) yes
C18 C19 1.397(3) yes
C19 C23 1.519(4) yes
C20 C21 1.526(3) yes
C20 C22 1.528(5) yes
C23 C24 1.530(4) yes
C23 C25 1.527(3) yes
C26 C27 1.413(4) yes
C26 C31 1.407(3) yes
C27 C28 1.392(4) yes
C27 C32 1.493(3) yes
C28 C29 1.375(4) yes
C29 C30 1.387(5) yes
C30 C31 1.381(4) yes
C33 C34 1.381(4) yes
C34 C35 1.389(5) yes
C35 C36 1.379(3) yes
C36 C37 1.390(4) yes
C37 C38 1.493(3) yes
C39 C40 1.406(3) yes
C39 C44 1.409(3) yes
C40 C41 1.394(3) yes
C40 C45 1.518(4) yes
C41 C42 1.389(4) yes
C42 C43 1.384(4) yes
C43 C44 1.395(3) yes
C44 C48 1.516(3) yes
C45 C46 1.533(5) yes
C45 C47 1.535(4) yes
C48 C49 1.535(4) yes
C48 C50 1.532(5) yes
C3 H1 0.950 no
C4 H2 0.950 no
C5 H3 0.950 no
C6 H4 0.950 no
C7 H5 0.980 no
C7 H6 0.980 no
C7 H7 0.980 no
C8 H8 0.950 no
C9 H9 0.950 no
C10 H10 0.950 no
C11 H11 0.950 no
C13 H12 0.990 no
C13 H13 0.990 no
C16 H14 0.950 no
C17 H15 0.950 no
C18 H16 0.950 no
C20 H17 1.000 no
C21 H18 0.980 no
C21 H19 0.980 no
C21 H20 0.980 no
C22 H21 0.980 no
C22 H22 0.980 no
C22 H23 0.980 no
C23 H24 1.000 no
C24 H25 0.980 no
C24 H26 0.980 no
C24 H27 0.980 no
C25 H28 0.980 no
C25 H29 0.980 no
C25 H30 0.980 no
C28 H31 0.950 no
C29 H32 0.950 no
C30 H33 0.950 no
C31 H34 0.950 no
C32 H35 0.980 no
C32 H36 0.980 no
C32 H37 0.980 no
C33 H38 0.950 no
C34 H39 0.950 no
C35 H40 0.950 no
C36 H41 0.950 no
C38 H42 0.990 no
C38 H43 0.990 no
C41 H44 0.950 no
C42 H45 0.950 no
C43 H46 0.950 no
C45 H47 1.000 no
C46 H48 0.980 no
C46 H49 0.980 no
C46 H50 0.980 no
C47 H51 0.980 no
C47 H52 0.980 no
C47 H53 0.980 no
C48 H54 1.000 no
C49 H55 0.980 no
C49 H56 0.980 no
C49 H57 0.980 no
C50 H58 0.980 no
C50 H59 0.980 no
C50 H60 0.980 no
C51 H61 0.990 no
C51 H62 0.990 no

loop_
_geom_contact_atom_site_label_1
_geom_contact_atom_site_label_2
_geom_contact_distance
_geom_contact_publ_flag
_geom_contact_site_symmetry_2
Cl1 C8 3.375(3) no .
Cl2 C8 3.508(3) no .
Cl3 C33 3.445(3) no .
Cl4 C33 3.447(3) no .
N1 C7 2.861(3) no .
N1 C14 2.983(3) no .
N1 C15 3.567(4) no .
N1 C19 3.573(3) no .
N2 C10 2.766(3) no .
N3 C20 2.933(4) no .
N3 C23 2.893(3) no .
N4 C32 2.850(4) no .
N4 C39 2.970(4) no .
N4 C40 3.501(3) no .
N5 C35 2.768(4) no .
N6 C45 2.929(3) no .
N6 C48 2.912(3) no .
C1 C4 2.772(3) no .
C2 C5 2.819(4) no .
C3 C6 2.775(4) no .
C8 C11 2.720(3) no .
C9 C12 2.731(3) no .
C13 C15 3.267(3) no .
C13 C19 3.186(3) no .
C13 C20 3.576(4) no .
C13 C23 3.439(4) no .
C14 C17 2.768(3) no .
C14 C21 3.535(4) no .
C14 C24 3.496(5) no .
C15 C18 2.802(4) no .
C16 C19 2.790(4) no .
C16 C21 3.125(4) no .
C16 C22 3.062(4) no .
C18 C24 3.114(4) no .
C18 C25 3.069(4) no .
C26 C29 2.766(4) no .
C27 C30 2.821(3) no .
C28 C31 2.768(5) no .
C31 C39 3.566(4) no .
C33 C36 2.722(4) no .
C34 C37 2.730(3) no .
C38 C40 3.300(3) no .
C38 C44 3.183(3) no .
C38 C45 3.592(4) no .
C38 C48 3.393(3) no .
C39 C42 2.778(3) no .
C39 C46 3.596(4) no .
C39 C49 3.549(3) no .
C40 C43 2.797(4) no .
C41 C44 2.801(3) no .
C41 C46 3.119(5) no .
C41 C47 3.068(4) no .
C43 C49 3.106(3) no .
C43 C50 3.061(4) no .
Cl1 C32 3.534(3) no 2_665
Cl2 C51 3.438(3) no .
Cl3 C8 3.486(3) no .
Cl5 C43 3.586(3) no 2_566
Cl6 C7 3.581(3) no 2_566
N5 C29 3.588(3) no 1_655
C2 C10 3.599(5) no 1_455
C4 C12 3.492(4) no 1_455
C7 Cl6 3.581(3) no 2_566
C8 Cl3 3.486(3) no .
C10 C2 3.599(5) no 1_655
C11 C24 3.540(4) no 1_655
C12 C4 3.492(4) no 1_655
C21 C51 3.513(4) no .
C24 C11 3.540(4) no 1_455
C27 C35 3.563(4) no 1_455
C28 C33 3.583(3) no 1_455
C29 N5 3.588(3) no 1_455
C29 C37 3.327(4) no 1_455
C32 Cl1 3.534(3) no 2_665
C33 C28 3.583(3) no 1_655
C35 C27 3.563(4) no 1_655
C37 C29 3.327(4) no 1_655
C43 Cl5 3.586(3) no 2_566
C50 C50 3.564(5) no 2_666
C51 Cl2 3.438(3) no .
C51 C21 3.513(4) no .
V1 H5 3.5233 no .
V1 H6 3.4983 no .
V1 H8 3.2795 no .
V1 H12 3.5413 no .
V1 H13 3.5599 no .
V1 H17 3.2452 no .
V1 H24 3.1575 no .
V1 H27 3.5538 no .
V2 H35 3.4630 no .
V2 H36 3.5760 no .
V2 H38 3.2836 no .
V2 H42 3.5497 no .
V2 H43 3.5518 no .
V2 H47 3.1870 no .
V2 H54 3.2859 no .
Cl1 H6 2.8807 no .
Cl1 H8 3.1821 no .
Cl1 H24 3.2331 no .
Cl1 H27 3.3655 no .
Cl2 H5 3.4104 no .
Cl2 H8 3.3334 no .
Cl2 H17 3.2505 no .
Cl2 H18 3.5069 no .
Cl3 H36 3.0487 no .
Cl3 H38 3.2666 no .
Cl3 H54 3.3800 no .
Cl3 H56 3.3942 no .
Cl4 H35 3.2670 no .
Cl4 H38 3.2558 no .
Cl4 H47 3.2093 no .
Cl4 H49 3.4730 no .
N1 H4 2.6011 no .
N1 H5 2.8188 no .
N1 H6 2.8137 no .
N1 H18 2.9586 no .
N1 H24 3.5934 no .
N1 H27 2.8723 no .
N2 H9 3.2399 no .
N2 H11 3.2367 no .
N2 H12 3.0139 no .
N2 H13 3.0413 no .
N3 H17 2.4314 no .
N3 H24 2.3880 no .
N3 H27 3.5736 no .
N4 H34 2.6097 no .
N4 H35 2.7387 no .
N4 H36 2.8687 no .
N4 H47 3.5540 no .
N4 H49 3.0180 no .
N4 H56 3.1421 no .
N5 H39 3.2414 no .
N5 H41 3.2378 no .
N5 H42 3.0240 no .
N5 H43 3.0398 no .
N6 H47 2.4200 no .
N6 H54 2.4113 no .
C1 H1 3.2574 no .
C1 H3 3.2715 no .
C1 H5 2.7870 no .
C1 H6 2.7709 no .
C1 H7 3.3287 no .
C1 H18 3.1357 no .
C1 H27 2.9704 no .
C2 H2 3.2783 no .
C2 H4 3.3128 no .
C3 H3 3.2589 no .
C3 H5 3.1359 no .
C3 H6 3.1438 no .
C3 H7 2.5647 no .
C4 H4 3.2555 no .
C5 H1 3.2529 no .
C6 H2 3.2530 no .
C6 H18 3.0594 no .
C6 H27 3.1177 no .
C7 H1 2.6733 no .
C8 H10 3.2390 no .
C9 H11 3.2464 no .
C10 H8 3.2312 no .
C11 H9 3.2460 no .
C11 H12 2.8062 no .
C11 H13 2.7739 no .
C12 H8 3.1679 no .
C12 H10 3.2502 no .
C12 H24 3.4980 no .
C13 H11 2.7258 no .
C13 H17 2.9605 no .
C13 H24 2.8081 no .
C14 H4 2.9002 no .
C14 H12 2.6390 no .
C14 H13 2.5687 no .
C14 H14 3.2530 no .
C14 H16 3.2609 no .
C14 H17 2.5888 no .
C14 H18 3.3824 no .
C14 H24 2.5825 no .
C14 H27 3.3215 no .
C15 H4 2.8643 no .
C15 H12 3.0846 no .
C15 H13 3.5878 no .
C15 H15 3.2719 no .
C15 H18 2.6635 no .
C15 H19 2.7336 no .
C15 H20 3.3477 no .
C15 H21 2.7433 no .
C15 H22 2.7081 no .
C15 H23 3.3656 no .
C16 H4 2.9074 no .
C16 H16 3.2499 no .
C16 H17 3.3142 no .
C16 H18 3.3592 no .
C16 H19 2.8878 no .
C16 H21 2.8055 no .
C16 H22 3.2815 no .
C17 H4 3.0357 no .
C18 H4 3.0915 no .
C18 H14 3.2483 no .
C18 H24 3.3183 no .
C18 H26 2.8766 no .
C18 H27 3.3407 no .
C18 H28 2.8143 no .
C18 H30 3.2885 no .
C19 H4 3.0366 no .
C19 H13 2.9194 no .
C19 H15 3.2767 no .
C19 H25 3.3378 no .
C19 H26 2.7247 no .
C19 H27 2.6407 no .
C19 H28 2.7573 no .
C19 H29 3.3731 no .
C19 H30 2.7226 no .
C20 H12 3.1421 no .
C20 H14 2.6584 no .
C21 H4 3.4488 no .
C21 H14 3.0191 no .
C21 H21 2.7129 no .
C21 H22 3.3535 no .
C21 H23 2.6868 no .
C22 H12 3.5545 no .
C22 H14 2.8651 no .
C22 H18 3.3542 no .
C22 H19 2.7012 no .
C22 H20 2.6974 no .
C23 H13 2.9662 no .
C23 H16 2.6669 no .
C24 H16 3.0414 no .
C24 H28 2.7123 no .
C24 H29 2.6956 no .
C24 H30 3.3583 no .
C25 H13 3.3809 no .
C25 H16 2.8557 no .
C25 H25 2.7063 no .
C25 H26 2.7030 no .
C25 H27 3.3579 no .
C26 H31 3.2519 no .
C26 H33 3.2731 no .
C26 H35 2.7419 no .
C26 H36 2.8081 no .
C26 H37 3.3229 no .
C26 H49 3.2048 no .
C26 H56 3.2649 no .
C27 H32 3.2728 no .
C27 H34 3.3097 no .
C28 H33 3.2537 no .
C28 H35 3.1745 no .
C28 H36 3.1102 no .
C28 H37 2.5736 no .
C29 H34 3.2533 no .
C30 H31 3.2474 no .
C31 H32 3.2502 no .
C31 H49 3.2707 no .
C31 H56 3.2910 no .
C32 H31 2.6786 no .
C33 H40 3.2436 no .
C34 H41 3.2517 no .
C35 H38 3.2350 no .
C36 H39 3.2518 no .
C36 H42 2.7911 no .
C36 H43 2.7851 no .
C37 H38 3.1620 no .
C37 H40 3.2484 no .
C37 H54 3.5102 no .
C38 H41 2.7232 no .
C38 H47 2.9770 no .
C38 H54 2.7506 no .
C39 H34 2.8412 no .
C39 H42 2.6318 no .
C39 H43 2.5978 no .
C39 H44 3.2626 no .
C39 H46 3.2631 no .
C39 H47 2.5789 no .
C39 H49 3.4925 no .
C39 H53 3.5169 no .
C39 H54 2.5915 no .
C39 H56 3.4108 no .
C40 H34 2.8294 no .
C40 H42 3.1183 no .
C40 H45 3.2787 no .
C40 H48 3.3663 no .
C40 H49 2.7152 no .
C40 H50 2.7372 no .
C40 H51 3.3539 no .
C40 H52 2.7659 no .
C40 H53 2.6577 no .
C41 H34 2.8254 no .
C41 H46 3.2526 no .
C41 H47 3.3128 no .
C41 H49 3.3858 no .
C41 H50 2.8572 no .
C41 H52 2.8496 no .
C41 H53 3.2436 no .
C42 H34 2.8844 no .
C43 H34 2.9354 no .
C43 H44 3.2528 no .
C43 H54 3.3149 no .
C43 H55 2.8459 no .
C43 H56 3.3617 no .
C43 H58 2.8164 no .
C43 H60 3.2658 no .
C44 H34 2.9368 no .
C44 H42 3.5697 no .
C44 H43 2.9227 no .
C44 H45 3.2788 no .
C44 H55 2.7211 no .
C44 H56 2.6818 no .
C44 H57 3.3503 no .
C44 H58 2.7529 no .
C44 H59 3.3611 no .
C44 H60 2.6906 no .
C45 H42 3.1702 no .
C45 H44 2.6564 no .
C46 H44 2.9765 no .
C46 H51 2.7340 no .
C46 H52 2.7019 no .
C46 H53 3.3697 no .
C47 H42 3.5040 no .
C47 H44 2.9087 no .
C47 H48 2.6943 no .
C47 H49 3.3697 no .
C47 H50 2.7414 no .
C48 H43 2.8759 no .
C48 H46 2.6542 no .
C49 H46 2.9954 no .
C49 H58 2.7064 no .
C49 H59 2.7134 no .
C49 H60 3.3654 no .
C50 H43 3.2686 no .
C50 H46 2.8642 no .
C50 H55 2.7243 no .
C50 H56 3.3648 no .
C50 H57 2.6969 no .
H1 H2 2.3199 no .
H1 H5 3.3246 no .
H1 H6 3.3433 no .
H1 H7 2.3535 no .
H2 H3 2.3330 no .
H3 H4 2.3329 no .
H4 H14 3.4195 no .
H4 H18 2.8299 no .
H4 H19 3.4533 no .
H4 H27 3.0695 no .
H8 H9 2.3169 no .
H9 H10 2.3502 no .
H10 H11 2.3379 no .
H11 H12 2.8057 no .
H11 H13 2.7422 no .
H12 H17 2.5583 no .
H12 H22 3.0180 no .
H13 H24 2.4143 no .
H13 H30 2.8575 no .
H14 H15 2.3189 no .
H14 H17 3.5980 no .
H14 H18 3.4449 no .
H14 H19 2.5296 no .
H14 H21 2.3316 no .
H14 H22 3.2425 no .
H15 H16 2.3316 no .
H16 H26 2.5566 no .
H16 H27 3.4682 no .
H16 H28 2.3211 no .
H16 H30 3.2184 no .
H17 H18 2.3649 no .
H17 H19 2.8583 no .
H17 H20 2.3387 no .
H17 H21 2.8601 no .
H17 H22 2.3582 no .
H17 H23 2.3494 no .
H18 H23 3.5808 no .
H19 H21 2.5372 no .
H19 H22 3.5981 no .
H19 H23 2.9691 no .
H20 H21 3.0027 no .
H20 H22 3.5824 no .
H20 H23 2.5050 no .
H24 H25 2.3413 no .
H24 H26 2.8619 no .
H24 H27 2.3716 no .
H24 H28 2.8599 no .
H24 H29 2.3460 no .
H24 H30 2.3611 no .
H25 H28 3.0056 no .
H25 H29 2.5194 no .
H25 H30 3.5930 no .
H26 H28 2.5337 no .
H26 H29 2.9756 no .
H26 H30 3.5986 no .
H27 H29 3.5895 no .
H31 H32 2.3054 no .
H31 H35 3.3843 no .
H31 H36 3.2905 no .
H31 H37 2.3653 no .
H32 H33 2.3363 no .
H33 H34 2.3358 no .
H34 H44 3.3655 no .
H34 H45 3.4457 no .
H34 H46 3.5242 no .
H34 H49 3.1141 no .
H34 H56 3.1722 no .
H38 H39 2.3235 no .
H39 H40 2.3545 no .
H40 H41 2.3418 no .
H41 H42 2.7789 no .
H41 H43 2.7591 no .
H42 H47 2.6042 no .
H42 H53 2.9519 no .
H42 H54 3.5842 no .
H43 H54 2.2887 no .
H43 H60 2.7687 no .
H44 H45 2.3324 no .
H44 H47 3.5990 no .
H44 H49 3.4226 no .
H44 H50 2.4597 no .
H44 H52 2.4123 no .
H44 H53 3.2573 no .
H45 H46 2.3256 no .
H46 H54 3.5973 no .
H46 H55 2.4874 no .
H46 H56 3.4443 no .
H46 H58 2.3409 no .
H46 H60 3.2273 no .
H47 H48 2.3598 no .
H47 H49 2.3537 no .
H47 H50 2.8630 no .
H47 H51 2.3311 no .
H47 H52 2.8629 no .
H47 H53 2.3857 no .
H48 H51 2.5357 no .
H48 H52 2.9442 no .
H48 H53 3.5977 no .
H50 H51 3.0626 no .
H50 H52 2.5518 no .
H54 H55 2.8667 no .
H54 H56 2.3647 no .
H54 H57 2.3596 no .
H54 H58 2.8644 no .
H54 H59 2.3444 no .
H54 H60 2.3756 no .
H55 H58 2.5437 no .
H55 H59 3.0212 no .
H56 H59 3.5967 no .
H57 H58 2.9700 no .
H57 H59 2.5217 no .
H57 H60 3.5935 no .
Cl1 H10 3.5374 no 1_455
Cl1 H35 3.3579 no 2_665
Cl1 H36 3.5757 no 2_665
Cl1 H37 3.1028 no 2_665
Cl1 H40 2.9568 no 1_455
Cl1 H57 3.3773 no .
Cl2 H1 3.1483 no 1_655
Cl2 H2 3.1635 no 1_655
Cl2 H57 3.3559 no .
Cl2 H58 3.4931 no 2_666
Cl2 H59 2.8863 no .
Cl2 H60 3.2646 no 2_666
Cl2 H61 3.1684 no .
Cl2 H62 2.9059 no .
Cl3 H8 3.0197 no .
Cl3 H9 3.2954 no .
Cl3 H39 2.8623 no 2_765
Cl3 H40 3.4741 no 1_455
Cl4 H10 3.4977 no 2_765
Cl4 H15 2.9417 no 1_645
Cl4 H25 2.7636 no 2_665
Cl4 H31 3.1451 no 1_655
Cl4 H32 3.0570 no 1_655
Cl5 H18 3.1536 no .
Cl5 H20 3.5812 no .
Cl5 H33 3.1168 no 2_566
Cl5 H42 3.0813 no 2_666
Cl5 H45 3.3733 no 2_566
Cl5 H46 3.1730 no 2_566
Cl5 H53 3.4341 no 2_666
Cl6 H5 3.0833 no .
Cl6 H5 3.3837 no 2_566
Cl6 H7 2.9076 no 2_566
Cl6 H41 3.2732 no 2_666
Cl6 H43 3.0521 no 2_666
Cl6 H55 3.2863 no 2_566
Cl6 H60 3.2346 no 2_666
N1 H62 2.8592 no .
N2 H1 3.4538 no 1_655
N5 H9 2.9955 no .
N5 H31 3.4833 no 1_655
N5 H32 3.4352 no 1_655
N6 H32 3.5529 no 1_655
C1 H62 2.7891 no .
C2 H62 2.9424 no .
C3 H46 3.2043 no 2_566
C4 H12 3.1338 no 1_455
C4 H17 3.0810 no 1_455
C4 H23 3.5988 no 1_455
C4 H45 3.0634 no 2_566
C4 H46 3.1710 no 2_566
C5 H12 3.1544 no 1_455
C5 H22 3.4065 no 1_455
C5 H23 3.5615 no 1_455
C5 H45 3.2912 no 2_566
C5 H48 3.4857 no 1_465
C6 H62 3.5024 no .
C7 H62 3.2498 no .
C8 H1 3.3599 no 1_655
C8 H54 3.5567 no .
C9 H6 3.3342 no 1_655
C9 H7 3.5209 no 1_655
C10 H6 3.3267 no 1_655
C10 H25 3.5260 no 1_655
C10 H27 3.2222 no 1_655
C11 H15 3.5010 no 2_675
C11 H25 3.5437 no 1_655
C11 H26 3.4133 no 1_655
C11 H27 3.0949 no 1_655
C12 H2 3.5564 no 1_655
C13 H2 3.5246 no 1_655
C13 H16 3.5157 no 2_675
C13 H28 3.4350 no 2_675
C13 H30 3.4199 no 2_675
C14 H30 3.1896 no 2_675
C15 H30 3.0158 no 2_675
C16 H30 3.2113 no 2_675
C16 H32 3.3595 no 1_565
C17 H11 3.2997 no 2_675
C17 H13 3.3864 no 2_675
C17 H26 3.2810 no 2_575
C17 H30 3.5424 no 2_675
C17 H31 3.5894 no 1_565
C18 H11 3.3128 no 2_675
C18 H13 3.0900 no 2_675
C18 H26 3.1674 no 2_575
C19 H30 3.5401 no 2_675
C20 H2 3.1122 no 1_655
C21 H51 3.4479 no 1_465
C21 H53 3.5773 no 2_666
C21 H61 3.1996 no .
C21 H62 3.2329 no .
C22 H2 3.3285 no 1_655
C22 H3 3.1567 no 1_655
C22 H29 3.3620 no 2_675
C22 H30 3.3979 no 2_675
C22 H45 3.5061 no 2_666
C22 H49 3.4548 no 1_565
C22 H50 3.4435 no 1_565
C23 H35 3.3252 no 2_665
C24 H10 3.2421 no 1_455
C24 H11 2.8134 no 1_455
C24 H15 3.4822 no 2_575
C24 H16 3.4818 no 2_575
C24 H35 3.2681 no 2_665
C25 H12 3.2056 no 2_675
C25 H22 2.7612 no 2_675
C25 H35 3.4351 no 2_665
C27 H29 3.2794 no 2_665
C28 H14 3.1974 no 1_545
C29 H14 2.7850 no 1_545
C29 H21 3.1347 no 1_545
C29 H42 3.1149 no 1_455
C29 H47 3.0992 no 1_455
C29 H51 3.5776 no 1_455
C30 H14 3.5472 no 1_545
C30 H21 2.9785 no 1_545
C30 H42 3.0567 no 1_455
C30 H51 3.5215 no 1_455
C30 H53 3.5019 no 1_455
C31 H21 3.3538 no 1_545
C32 H24 3.3456 no 2_665
C32 H25 3.4563 no 2_665
C32 H29 3.2991 no 2_665
C33 H9 3.0269 no .
C33 H31 3.3083 no 1_655
C33 H38 3.2005 no 2_765
C34 H9 3.1956 no .
C34 H31 3.5805 no 1_655
C34 H36 3.3442 no 1_655
C34 H38 3.4150 no 2_765
C35 H6 3.4347 no 1_655
C35 H9 3.3014 no .
C35 H36 3.4665 no 1_655
C35 H56 3.1533 no 1_655
C36 H6 3.3906 no 1_655
C36 H9 3.2570 no .
C36 H55 3.5350 no 1_655
C36 H56 3.1030 no 1_655
C37 H9 3.0956 no .
C37 H32 3.3278 no 1_655
C38 H32 3.3726 no 1_655
C38 H61 3.2589 no 2_666
C40 H20 3.5319 no 2_666
C41 H20 3.1216 no 2_666
C41 H23 3.1537 no 2_666
C42 H2 3.2165 no 2_566
C42 H20 3.2675 no 2_666
C42 H23 3.0023 no 2_666
C42 H50 3.5839 no 2_656
C43 H2 3.3358 no 2_566
C44 H61 3.5977 no 2_666
C45 H32 3.1153 no 1_655
C46 H3 3.4147 no 1_645
C46 H22 3.5775 no 1_545
C46 H23 3.3863 no 1_545
C47 H19 3.4367 no 1_645
C47 H32 3.3704 no 1_655
C47 H33 3.1859 no 1_655
C47 H51 3.4172 no 2_756
C47 H52 3.3914 no 2_756
C47 H53 3.4364 no 2_756
C48 H8 3.3557 no .
C49 H8 3.3872 no .
C49 H40 3.2943 no 1_455
C49 H41 2.9410 no 1_455
C50 H58 3.3495 no 2_666
C50 H59 3.1908 no 2_666
C50 H60 3.5754 no 2_666
C51 H5 3.2966 no .
C51 H18 2.8633 no .
C51 H20 3.2903 no .
C51 H42 3.3353 no 2_666
C51 H43 3.1631 no 2_666
C51 H60 3.4055 no 2_666
H1 Cl2 3.1483 no 1_455
H1 N2 3.4538 no 1_455
H1 C8 3.3599 no 1_455
H1 H8 3.5969 no 1_455
H1 H46 3.0419 no 2_566
H1 H58 3.0661 no 2_566
H1 H59 3.4206 no 1_455
H2 Cl2 3.1635 no 1_455
H2 C12 3.5564 no 1_455
H2 C13 3.5246 no 1_455
H2 C20 3.1122 no 1_455
H2 C22 3.3285 no 1_455
H2 C42 3.2165 no 2_566
H2 C43 3.3358 no 2_566
H2 H12 2.9901 no 1_455
H2 H17 2.2576 no 1_455
H2 H20 3.5378 no 1_455
H2 H22 3.3348 no 1_455
H2 H23 2.9943 no 1_455
H2 H45 2.7749 no 2_566
H2 H46 2.9871 no 2_566
H3 C22 3.1567 no 1_455
H3 C46 3.4147 no 1_465
H3 H12 3.0220 no 1_455
H3 H17 3.3618 no 1_455
H3 H22 2.5992 no 1_455
H3 H23 2.9207 no 1_455
H3 H28 3.0389 no 2_575
H3 H45 3.1888 no 2_566
H3 H48 2.8228 no 1_465
H3 H49 3.5496 no 1_465
H3 H50 3.3573 no 1_465
H4 H48 3.5117 no 1_465
H5 Cl6 3.0833 no .
H5 Cl6 3.3837 no 2_566
H5 C51 3.2966 no .
H5 H55 3.4682 no .
H5 H57 3.1459 no .
H5 H62 2.6462 no .
H6 C9 3.3342 no 1_455
H6 C10 3.3267 no 1_455
H6 C35 3.4347 no 1_455
H6 C36 3.3906 no 1_455
H6 H9 3.1594 no 1_455
H6 H10 3.1388 no 1_455
H6 H40 3.2848 no 1_455
H6 H41 3.2107 no 1_455
H6 H57 3.3815 no .
H7 Cl6 2.9076 no 2_566
H7 C9 3.5209 no 1_455
H7 H9 3.3719 no 1_455
H7 H41 3.3142 no 1_455
H8 Cl3 3.0197 no .
H8 C48 3.3557 no .
H8 C49 3.3872 no .
H8 H1 3.5969 no 1_655
H8 H54 2.6966 no .
H8 H57 2.7767 no .
H8 H59 3.1842 no .
H9 Cl3 3.2954 no .
H9 N5 2.9955 no .
H9 C33 3.0269 no .
H9 C34 3.1956 no .
H9 C35 3.3014 no .
H9 C36 3.2570 no .
H9 C37 3.0956 no .
H9 H6 3.1594 no 1_655
H9 H7 3.3719 no 1_655
H9 H38 3.4848 no .
H10 Cl1 3.5374 no 1_655
H10 Cl4 3.4977 no 2_765
H10 C24 3.2421 no 1_655
H10 H6 3.1388 no 1_655
H10 H25 2.8758 no 1_655
H10 H27 2.7791 no 1_655
H10 H38 3.5488 no 2_765
H11 C17 3.2997 no 2_675
H11 C18 3.3128 no 2_675
H11 C24 2.8134 no 1_655
H11 H15 2.7704 no 2_675
H11 H16 2.7909 no 2_675
H11 H25 2.9134 no 1_655
H11 H26 2.5332 no 1_655
H11 H27 2.5311 no 1_655
H12 C4 3.1338 no 1_655
H12 C5 3.1544 no 1_655
H12 C25 3.2056 no 2_675
H12 H2 2.9901 no 1_655
H12 H3 3.0220 no 1_655
H12 H16 3.1776 no 2_675
H12 H28 2.6429 no 2_675
H12 H30 2.8794 no 2_675
H13 C17 3.3864 no 2_675
H13 C18 3.0900 no 2_675
H13 H15 3.5319 no 2_675
H13 H16 3.0387 no 2_675
H13 H28 3.3472 no 2_675
H13 H30 3.1835 no 2_675
H14 C28 3.1974 no 1_565
H14 C29 2.7850 no 1_565
H14 C30 3.5472 no 1_565
H14 H31 3.2059 no 1_565
H14 H32 2.5011 no 1_565
H14 H48 3.3840 no 1_465
H14 H51 3.2914 no 1_465
H15 Cl4 2.9417 no 1_465
H15 C11 3.5010 no 2_675
H15 C24 3.4822 no 2_575
H15 H11 2.7704 no 2_675
H15 H13 3.5319 no 2_675
H15 H25 3.3226 no 2_575
H15 H26 2.7787 no 2_575
H15 H31 3.1258 no 1_565
H15 H32 3.4410 no 1_565
H16 C13 3.5157 no 2_675
H16 C24 3.4818 no 2_575
H16 H11 2.7909 no 2_675
H16 H12 3.1776 no 2_675
H16 H13 3.0387 no 2_675
H16 H16 3.2406 no 2_575
H16 H26 2.5408 no 2_575
H17 C4 3.0810 no 1_655
H17 H2 2.2576 no 1_655
H17 H3 3.3618 no 1_655
H18 Cl5 3.1536 no .
H18 C51 2.8633 no .
H18 H61 2.7795 no .
H18 H62 2.4075 no .
H19 C47 3.4367 no 1_465
H19 H48 3.5353 no 1_465
H19 H51 2.4858 no 1_465
H19 H52 3.4947 no 2_666
H19 H53 3.2356 no 2_666
H20 Cl5 3.5812 no .
H20 C40 3.5319 no 2_666
H20 C41 3.1216 no 2_666
H20 C42 3.2675 no 2_666
H20 C51 3.2903 no .
H20 H2 3.5378 no 1_655
H20 H44 3.2856 no 2_666
H20 H45 3.5215 no 2_666
H20 H52 3.4608 no 2_666
H20 H53 3.0585 no 2_666
H20 H61 2.7322 no .
H20 H62 3.2442 no .
H21 C29 3.1347 no 1_565
H21 C30 2.9785 no 1_565
H21 C31 3.3538 no 1_565
H21 H29 3.4000 no 2_675
H21 H30 3.5854 no 2_675
H21 H32 3.4328 no 1_565
H21 H33 3.1802 no 1_565
H21 H49 3.4447 no 1_565
H22 C5 3.4065 no 1_655
H22 C25 2.7612 no 2_675
H22 C46 3.5775 no 1_565
H22 H2 3.3348 no 1_655
H22 H3 2.5992 no 1_655
H22 H28 2.6415 no 2_675
H22 H29 2.5197 no 2_675
H22 H30 2.6524 no 2_675
H22 H49 3.1139 no 1_565
H22 H50 3.4137 no 1_565
H23 C4 3.5988 no 1_655
H23 C5 3.5615 no 1_655
H23 C41 3.1537 no 2_666
H23 C42 3.0023 no 2_666
H23 C46 3.3863 no 1_565
H23 H2 2.9943 no 1_655
H23 H3 2.9207 no 1_655
H23 H44 2.8456 no 2_666
H23 H45 2.5670 no 2_666
H23 H49 3.2386 no 1_565
H23 H50 2.7982 no 1_565
H24 C32 3.3456 no 2_665
H24 H35 2.8608 no 2_665
H24 H37 2.9649 no 2_665
H25 Cl4 2.7636 no 2_665
H25 C10 3.5260 no 1_455
H25 C11 3.5437 no 1_455
H25 C32 3.4563 no 2_665
H25 H10 2.8758 no 1_455
H25 H11 2.9134 no 1_455
H25 H15 3.3226 no 2_575
H25 H35 2.5109 no 2_665
H26 C11 3.4133 no 1_455
H26 C17 3.2810 no 2_575
H26 C18 3.1674 no 2_575
H26 H11 2.5332 no 1_455
H26 H15 2.7787 no 2_575
H26 H16 2.5408 no 2_575
H27 C10 3.2222 no 1_455
H27 C11 3.0949 no 1_455
H27 H10 2.7791 no 1_455
H27 H11 2.5311 no 1_455
H28 C13 3.4350 no 2_675
H28 H3 3.0389 no 2_575
H28 H12 2.6429 no 2_675
H28 H13 3.3472 no 2_675
H28 H22 2.6415 no 2_675
H29 C22 3.3620 no 2_675
H29 C27 3.2794 no 2_665
H29 C32 3.2991 no 2_665
H29 H21 3.4000 no 2_675
H29 H22 2.5197 no 2_675
H29 H35 2.7304 no 2_665
H29 H37 3.4561 no 2_665
H29 H49 3.4516 no 2_665
H30 C13 3.4199 no 2_675
H30 C14 3.1896 no 2_675
H30 C15 3.0158 no 2_675
H30 C16 3.2113 no 2_675
H30 C17 3.5424 no 2_675
H30 C19 3.5401 no 2_675
H30 C22 3.3979 no 2_675
H30 H12 2.8794 no 2_675
H30 H13 3.1835 no 2_675
H30 H21 3.5854 no 2_675
H30 H22 2.6524 no 2_675
H31 Cl4 3.1451 no 1_455
H31 N5 3.4833 no 1_455
H31 C17 3.5894 no 1_545
H31 C33 3.3083 no 1_455
H31 C34 3.5805 no 1_455
H31 H14 3.2059 no 1_545
H31 H15 3.1258 no 1_545
H31 H38 3.5109 no 1_455
H32 Cl4 3.0570 no 1_455
H32 N5 3.4352 no 1_455
H32 N6 3.5529 no 1_455
H32 C16 3.3595 no 1_545
H32 C37 3.3278 no 1_455
H32 C38 3.3726 no 1_455
H32 C45 3.1153 no 1_455
H32 C47 3.3704 no 1_455
H32 H14 2.5011 no 1_545
H32 H15 3.4410 no 1_545
H32 H21 3.4328 no 1_545
H32 H42 2.9020 no 1_455
H32 H47 2.2386 no 1_455
H32 H51 3.0184 no 1_455
H32 H53 3.4191 no 1_455
H33 Cl5 3.1168 no 2_566
H33 C47 3.1859 no 1_455
H33 H21 3.1802 no 1_545
H33 H42 2.8094 no 1_455
H33 H47 3.3446 no 1_455
H33 H51 2.9055 no 1_455
H33 H52 3.4577 no 2_656
H33 H53 2.6781 no 1_455
H35 Cl1 3.3579 no 2_665
H35 C23 3.3252 no 2_665
H35 C24 3.2681 no 2_665
H35 C25 3.4351 no 2_665
H35 H24 2.8608 no 2_665
H35 H25 2.5109 no 2_665
H35 H29 2.7304 no 2_665
H36 Cl1 3.5757 no 2_665
H36 C34 3.3442 no 1_455
H36 C35 3.4665 no 1_455
H36 H39 3.0831 no 1_455
H36 H40 3.3061 no 1_455
H37 Cl1 3.1028 no 2_665
H37 H24 2.9649 no 2_665
H37 H29 3.4561 no 2_665
H37 H39 3.5592 no 1_455
H38 C33 3.2005 no 2_765
H38 C34 3.4150 no 2_765
H38 H9 3.4848 no .
H38 H10 3.5488 no 2_765
H38 H31 3.5109 no 1_655
H38 H38 2.6688 no 2_765
H38 H39 3.1061 no 2_765
H39 Cl3 2.8623 no 2_765
H39 H36 3.0831 no 1_655
H39 H37 3.5592 no 1_655
H39 H38 3.1061 no 2_765
H40 Cl1 2.9568 no 1_655
H40 Cl3 3.4741 no 1_655
H40 C49 3.2943 no 1_655
H40 H6 3.2848 no 1_655
H40 H36 3.3061 no 1_655
H40 H56 2.6305 no 1_655
H40 H57 3.1479 no 1_655
H41 Cl6 3.2732 no 2_666
H41 C49 2.9410 no 1_655
H41 H6 3.2107 no 1_655
H41 H7 3.3142 no 1_655
H41 H55 2.6574 no 1_655
H41 H56 2.5281 no 1_655
H41 H57 3.1884 no 1_655
H42 Cl5 3.0813 no 2_666
H42 C29 3.1149 no 1_655
H42 C30 3.0567 no 1_655
H42 C51 3.3353 no 2_666
H42 H32 2.9020 no 1_655
H42 H33 2.8094 no 1_655
H42 H61 2.9488 no 2_666
H43 Cl6 3.0521 no 2_666
H43 C51 3.1631 no 2_666
H43 H61 2.6799 no 2_666
H44 H20 3.2856 no 2_666
H44 H23 2.8456 no 2_666
H44 H44 2.9946 no 2_656
H44 H50 3.1051 no 2_656
H45 Cl5 3.3733 no 2_566
H45 C4 3.0634 no 2_566
H45 C5 3.2912 no 2_566
H45 C22 3.5061 no 2_666
H45 H2 2.7749 no 2_566
H45 H3 3.1888 no 2_566
H45 H20 3.5215 no 2_666
H45 H23 2.5670 no 2_666
H45 H50 2.8881 no 2_656
H46 Cl5 3.1730 no 2_566
H46 C3 3.2043 no 2_566
H46 C4 3.1710 no 2_566
H46 H1 3.0419 no 2_566
H46 H2 2.9871 no 2_566
H47 C29 3.0992 no 1_655
H47 H32 2.2386 no 1_655
H47 H33 3.3446 no 1_655
H48 C5 3.4857 no 1_645
H48 H3 2.8228 no 1_645
H48 H4 3.5117 no 1_645
H48 H14 3.3840 no 1_645
H48 H19 3.5353 no 1_645
H49 C22 3.4548 no 1_545
H49 H3 3.5496 no 1_645
H49 H21 3.4447 no 1_545
H49 H22 3.1139 no 1_545
H49 H23 3.2386 no 1_545
H49 H29 3.4516 no 2_665
H50 C22 3.4435 no 1_545
H50 C42 3.5839 no 2_656
H50 H3 3.3573 no 1_645
H50 H22 3.4137 no 1_545
H50 H23 2.7982 no 1_545
H50 H44 3.1051 no 2_656
H50 H45 2.8881 no 2_656
H51 C21 3.4479 no 1_645
H51 C29 3.5776 no 1_655
H51 C30 3.5215 no 1_655
H51 C47 3.4172 no 2_756
H51 H14 3.2914 no 1_645
H51 H19 2.4858 no 1_645
H51 H32 3.0184 no 1_655
H51 H33 2.9055 no 1_655
H51 H51 3.4946 no 2_756
H51 H52 3.0784 no 2_756
H51 H53 3.1279 no 2_756
H52 C47 3.3914 no 2_756
H52 H19 3.4947 no 2_666
H52 H20 3.4608 no 2_666
H52 H33 3.4577 no 2_656
H52 H51 3.0784 no 2_756
H52 H52 3.4441 no 2_756
H52 H53 3.0996 no 2_756
H53 Cl5 3.4341 no 2_666
H53 C21 3.5773 no 2_666
H53 C30 3.5019 no 1_655
H53 C47 3.4364 no 2_756
H53 H19 3.2356 no 2_666
H53 H20 3.0585 no 2_666
H53 H32 3.4191 no 1_655
H53 H33 2.6781 no 1_655
H53 H51 3.1279 no 2_756
H53 H52 3.0996 no 2_756
H53 H53 3.5321 no 2_756
H54 C8 3.5567 no .
H54 H8 2.6966 no .
H55 Cl6 3.2863 no 2_566
H55 C36 3.5350 no 1_455
H55 H5 3.4682 no .
H55 H41 2.6574 no 1_455
H56 C35 3.1533 no 1_455
H56 C36 3.1030 no 1_455
H56 H40 2.6305 no 1_455
H56 H41 2.5281 no 1_455
H57 Cl1 3.3773 no .
H57 Cl2 3.3559 no .
H57 H5 3.1459 no .
H57 H6 3.3815 no .
H57 H8 2.7767 no .
H57 H40 3.1479 no 1_455
H57 H41 3.1884 no 1_455
H58 Cl2 3.4931 no 2_666
H58 C50 3.3495 no 2_666
H58 H1 3.0661 no 2_566
H58 H58 3.4146 no 2_666
H58 H59 2.8391 no 2_666
H58 H60 3.2653 no 2_666
H59 Cl2 2.8863 no .
H59 C50 3.1908 no 2_666
H59 H1 3.4206 no 1_655
H59 H8 3.1842 no .
H59 H58 2.8391 no 2_666
H59 H59 3.0957 no 2_666
H59 H60 3.1023 no 2_666
H60 Cl2 3.2646 no 2_666
H60 Cl6 3.2346 no 2_666
H60 C50 3.5754 no 2_666
H60 C51 3.4055 no 2_666
H60 H58 3.2653 no 2_666
H60 H59 3.1023 no 2_666
H60 H61 2.7733 no 2_666
H61 Cl2 3.1684 no .
H61 C21 3.1996 no .
H61 C38 3.2589 no 2_666
H61 C44 3.5977 no 2_666
H61 H18 2.7795 no .
H61 H20 2.7322 no .
H61 H42 2.9488 no 2_666
H61 H43 2.6799 no 2_666
H61 H60 2.7733 no 2_666
H62 Cl2 2.9059 no .
H62 N1 2.8592 no .
H62 C1 2.7891 no .
H62 C2 2.9424 no .
H62 C6 3.5024 no .
H62 C7 3.2498 no .
H62 C21 3.2329 no .
H62 H5 2.6462 no .
H62 H18 2.4075 no .
H62 H20 3.2442 no .

loop_
_geom_torsion_atom_site_label_1
_geom_torsion_atom_site_label_2
_geom_torsion_atom_site_label_3
_geom_torsion_atom_site_label_4
_geom_torsion
_geom_torsion_publ_flag
Cl1 V1 N2 C8 -58.47(17) no
Cl1 V1 N2 C12 119.23(14) no
Cl1 V1 N3 C13 -76.63(15) no
Cl1 V1 N3 C14 99.46(15) no
Cl2 V1 N2 C8 64.86(17) no
Cl2 V1 N2 C12 -117.44(14) no
Cl2 V1 N3 C13 79.40(15) no
Cl2 V1 N3 C14 -104.51(15) no
N1 V1 N3 C13 -177.61(15) no
N1 V1 N3 C14 -1.52(18) no
N2 V1 N3 C13 -0.26(14) no
N2 V1 N3 C14 175.83(17) no
N3 V1 N2 C8 -178.89(19) no
N3 V1 N2 C12 -1.19(14) no
Cl3 V2 N5 C33 -61.45(14) no
Cl3 V2 N5 C37 117.89(11) no
Cl3 V2 N6 C38 -77.16(12) no
Cl3 V2 N6 C39 100.28(13) no
Cl4 V2 N5 C33 61.73(14) no
Cl4 V2 N5 C37 -118.93(11) no
Cl4 V2 N6 C38 78.89(12) no
Cl4 V2 N6 C39 -103.66(12) no
N4 V2 N6 C38 -177.65(12) no
N4 V2 N6 C39 -0.21(15) no
N5 V2 N6 C38 0.62(11) no
N5 V2 N6 C39 178.07(14) no
N6 V2 N5 C33 179.25(16) no
N6 V2 N5 C37 -1.41(11) no
V1 N2 C8 C9 177.80(16) no
V1 N2 C12 C11 -177.38(16) no
V1 N2 C12 C13 2.3(3) no
C8 N2 C12 C11 0.5(4) no
C8 N2 C12 C13 -179.8(3) no
C12 N2 C8 C9 0.2(4) no
V1 N3 C13 C12 1.5(3) no
V1 N3 C14 C15 90.6(3) no
V1 N3 C14 C19 -89.99(19) no
C13 N3 C14 C15 -92.9(2) no
C13 N3 C14 C19 86.5(3) no
C14 N3 C13 C12 -175.12(18) no
V2 N5 C33 C34 179.12(12) no
V2 N5 C37 C36 -179.03(13) no
V2 N5 C37 C38 1.9(2) no
C33 N5 C37 C36 0.4(3) no
C33 N5 C37 C38 -178.72(17) no
C37 N5 C33 C34 -0.2(3) no
V2 N6 C38 C37 0.2(3) no
V2 N6 C39 C40 86.8(2) no
V2 N6 C39 C44 -93.8(3) no
C38 N6 C39 C40 -95.6(3) no
C38 N6 C39 C44 83.8(3) no
C39 N6 C38 C37 -177.60(15) no
N1 C1 C2 C3 178.3(2) no
N1 C1 C2 C7 -2.2(4) no
N1 C1 C6 C5 -178.5(2) no
C2 C1 C6 C5 0.4(4) no
C6 C1 C2 C3 -0.6(4) no
C6 C1 C2 C7 178.8(3) no
C1 C2 C3 C4 0.3(4) no
C7 C2 C3 C4 -179.1(3) no
C2 C3 C4 C5 0.2(5) no
C3 C4 C5 C6 -0.4(5) no
C4 C5 C6 C1 0.1(4) no
N2 C8 C9 C10 -0.3(5) no
C8 C9 C10 C11 -0.4(5) no
C9 C10 C11 C12 1.1(5) no
C10 C11 C12 N2 -1.2(4) no
C10 C11 C12 C13 179.1(3) no
N2 C12 C13 N3 -2.5(3) no
C11 C12 C13 N3 177.2(3) no
N3 C14 C15 C16 -179.61(15) no
N3 C14 C15 C20 -2.4(3) no
N3 C14 C19 C18 -179.71(15) no
N3 C14 C19 C23 4.6(3) no
C15 C14 C19 C18 -0.3(3) no
C15 C14 C19 C23 -176.01(17) no
C19 C14 C15 C16 1.0(3) no
C19 C14 C15 C20 178.20(17) no
C14 C15 C16 C17 -1.2(3) no
C14 C15 C20 C21 -109.7(2) no
C14 C15 C20 C22 126.2(2) no
C16 C15 C20 C21 67.4(3) no
C16 C15 C20 C22 -56.7(3) no
C20 C15 C16 C17 -178.50(17) no
C15 C16 C17 C18 0.8(4) no
C16 C17 C18 C19 -0.0(4) no
C17 C18 C19 C14 -0.2(3) no
C17 C18 C19 C23 175.62(18) no
C14 C19 C23 C24 107.3(2) no
C14 C19 C23 C25 -128.59(18) no
C18 C19 C23 C24 -68.3(2) no
C18 C19 C23 C25 55.8(3) no
N4 C26 C27 C28 -179.31(19) no
N4 C26 C27 C32 0.0(4) no
N4 C26 C31 C30 179.06(19) no
C27 C26 C31 C30 -0.2(4) no
C31 C26 C27 C28 -0.0(4) no
C31 C26 C27 C32 179.3(2) no
C26 C27 C28 C29 0.7(4) no
C32 C27 C28 C29 -178.7(3) no
C27 C28 C29 C30 -1.1(4) no
C28 C29 C30 C31 0.8(4) no
C29 C30 C31 C26 -0.2(4) no
N5 C33 C34 C35 -0.2(4) no
C33 C34 C35 C36 0.4(4) no
C34 C35 C36 C37 -0.2(4) no
C35 C36 C37 N5 -0.2(4) no
C35 C36 C37 C38 178.86(18) no
N5 C37 C38 N6 -1.4(3) no
C36 C37 C38 N6 179.49(19) no
N6 C39 C40 C41 -177.8(2) no
N6 C39 C40 C45 1.3(4) no
N6 C39 C44 C43 178.2(2) no
N6 C39 C44 C48 1.7(4) no
C40 C39 C44 C43 -2.4(4) no
C40 C39 C44 C48 -179.0(3) no
C44 C39 C40 C41 2.8(4) no
C44 C39 C40 C45 -178.1(3) no
C39 C40 C41 C42 -1.4(4) no
C39 C40 C45 C46 -114.8(3) no
C39 C40 C45 C47 120.5(3) no
C41 C40 C45 C46 64.3(3) no
C41 C40 C45 C47 -60.4(4) no
C45 C40 C41 C42 179.4(3) no
C40 C41 C42 C43 -0.3(5) no
C41 C42 C43 C44 0.7(5) no
C42 C43 C44 C39 0.7(4) no
C42 C43 C44 C48 177.3(3) no
C39 C44 C48 C49 110.7(3) no
C39 C44 C48 C50 -125.5(3) no
C43 C44 C48 C49 -65.8(3) no
C43 C44 C48 C50 58.0(3) no
